data_7060156
loop_
_publ_author_name
'Li, Dawei'
'Ding, Man-Man'
'Ge, Yu'
'Tello Yepes, David Felipe'
'Sun, Mingyuan'
'Najib, Muhammad Saleem'
'Li, Yahong'
'Zhang, Yi-Quan'
'Yao, Jin-lei'

_publ_section_title
;
 Assembling two Dy2 single-molecule magnets with different energy barriers
 via fine-tuning the geometries of DyIII sites
;
_journal_issue 47
_journal_name_full 'New Journal of Chemistry'
_journal_page_first 20634
_journal_page_last 20642
_journal_paper_doi 10.1039/D0NJ04009F
_journal_volume 44
_journal_year 2020
_chemical_formula_moiety 'C37 H40 Cl2 Dy2 N5 O14, 2(C2 H6 O)'
_chemical_formula_sum 'C41 H52 Cl2 Dy2 N5 O16'
_chemical_formula_weight 1266.77
_space_group_crystal_system orthorhombic
_space_group_IT_number 29
_space_group_name_Hall 'P 2c -2ac'
_space_group_name_H-M_alt 'P c a 21'
_atom_sites_solution_hydrogens geom
_atom_sites_solution_primary iterative
_audit_creation_date 2020-03-14
_audit_creation_method
;
Olex2 1.2
(compiled 2018.05.29 svn.r3508 for OlexSys, GUI svn.r5506)
;
_audit_update_record
;
2020-05-12 deposited with the CCDC.	2020-10-27 downloaded from the CCDC.
;
_cell_angle_alpha 90
_cell_angle_beta 90
_cell_angle_gamma 90
_cell_formula_units_Z 4
_cell_length_a 23.1560(9)
_cell_length_b 12.3704(5)
_cell_length_c 16.9025(6)
_cell_measurement_reflns_used 9379
_cell_measurement_temperature 296(2)
_cell_measurement_theta_max 27.455
_cell_measurement_theta_min 2.410
_cell_volume 4841.7(3)
_computing_cell_refinement 'SAINT v8.37A (Bruker, 2015)'
_computing_data_reduction 'SAINT v8.37A (Bruker, 2015)'
_computing_molecular_graphics 'Olex2 (Dolomanov et al., 2009)'
_computing_publication_material 'Olex2 (Dolomanov et al., 2009)'
_computing_structure_refinement 'ShelXL (Sheldrick, 2015)'
_computing_structure_solution 'olex2.solve (Bourhis et al., 2015)'
_diffrn_ambient_temperature 296.15
_diffrn_measured_fraction_theta_full 0.997
_diffrn_measured_fraction_theta_max 0.994
_diffrn_measurement_device_type 'Bruker P4'
_diffrn_measurement_method '\w scans'
_diffrn_radiation_monochromator graphite
_diffrn_radiation_type MoK\a
_diffrn_radiation_wavelength 0.71073
_diffrn_reflns_av_R_equivalents 0.0373
_diffrn_reflns_av_unetI/netI 0.0895
_diffrn_reflns_Laue_measured_fraction_full 0.997
_diffrn_reflns_Laue_measured_fraction_max 0.994
_diffrn_reflns_limit_h_max 22
_diffrn_reflns_limit_h_min -30
_diffrn_reflns_limit_k_max 16
_diffrn_reflns_limit_k_min -16
_diffrn_reflns_limit_l_max 20
_diffrn_reflns_limit_l_min -21
_diffrn_reflns_number 16460
_diffrn_reflns_point_group_measured_fraction_full 0.961
_diffrn_reflns_point_group_measured_fraction_max 0.949
_diffrn_reflns_theta_full 25.242
_diffrn_reflns_theta_max 27.487
_diffrn_reflns_theta_min 2.409
_exptl_absorpt_coefficient_mu 3.245
_exptl_absorpt_correction_T_max 0.7456
_exptl_absorpt_correction_T_min 0.5091
_exptl_absorpt_correction_type multi-scan
_exptl_absorpt_process_details
'SADABS-2014/5 (Bruker,2014/5) was used for absorption correction. wR2(int) was 0.1682 before and 0.0669 after correction. The Ratio of minimum to maximum transmission is 0.6828. The \l/2 correction factor is Not present.'
_exptl_crystal_colour 'metallic light colourless'
_exptl_crystal_colour_lustre metallic
_exptl_crystal_colour_modifier light
_exptl_crystal_colour_primary colourless
_exptl_crystal_density_diffrn 1.738
_exptl_crystal_description block
_exptl_crystal_F_000 2508
_exptl_crystal_size_max 0.05
_exptl_crystal_size_mid 0.03
_exptl_crystal_size_min 0.03
_refine_diff_density_max 1.291
_refine_diff_density_min -1.454
_refine_diff_density_rms 0.223
_refine_ls_abs_structure_details
;
 Flack x determined using 3762 quotients [(I+)-(I-)]/[(I+)+(I-)]
 (Parsons, Flack and Wagner, Acta Cryst. B69 (2013) 249-259).
;
_refine_ls_abs_structure_Flack 0.007(10)
_refine_ls_extinction_method none
_refine_ls_goodness_of_fit_ref 1.044
_refine_ls_hydrogen_treatment constr
_refine_ls_matrix_type full
_refine_ls_number_parameters 603
_refine_ls_number_reflns 10514
_refine_ls_number_restraints 1
_refine_ls_restrained_S_all 1.044
_refine_ls_R_factor_all 0.0523
_refine_ls_R_factor_gt 0.0429
_refine_ls_shift/su_max 0.001
_refine_ls_shift/su_mean 0.000
_refine_ls_structure_factor_coef Fsqd
_refine_ls_weighting_details 'w=1/[\s^2^(Fo^2^)+(0.0706P)^2^] where P=(Fo^2^+2Fc^2^)/3'
_refine_ls_weighting_scheme calc
_refine_ls_wR_factor_gt 0.1282
_refine_ls_wR_factor_ref 0.1351
_reflns_Friedel_coverage 0.845
_reflns_Friedel_fraction_full 0.923
_reflns_Friedel_fraction_max 0.900
_reflns_number_gt 9234
_reflns_number_total 10514
_reflns_threshold_expression 'I > 2\s(I)'
_cod_data_source_file d0nj04009f2.cif
_cod_data_source_block t_CCDC1
_cod_database_code 7060156
_shelx_shelxl_version_number 2014/7
_shelx_space_group_comment
;
The symmetry employed for this shelxl refinement is uniquely defined
by the following loop, which should always be used as a source of
symmetry information in preference to the above space-group names.
They are only intended as comments.
;
_olex2_refinement_description
;
1. Fixed Uiso
 At 1.2 times of:
  All C(H) groups, All C(H,H) groups
 At 1.5 times of:
  All C(H,H,H) groups, All O(H) groups
2.a Secondary CH2 refined with riding coordinates:
 C15(H15A,H15B), C31(H31A,H31B), C8(H8A,H8B), C24(H24A,H24B), C33(H33A,H33B),
 C36(H36A,H36B), C38(H38A,H38B)
2.b Aromatic/amide H refined with riding coordinates:
 C10(H10), C11(H11), C28(H28), C2(H2), C23(H23), C7(H7), C21(H21), C27(H27),
 C12(H12), C5(H5), C18(H18), C3(H3), C19(H19), C26(H26), C39(H39)
2.c Tetrahedral OH refined with riding coordinates:
 O16(H16)
2.d Idealised Me refined as rotating group:
 C16(H16A,H16B,H16C), C32(H32A,H32B,H32C), C34(H34A,H34B,H34C), C35(H35A,H35B,
 H35C), C40(H40A,H40B,H40C), C37(H37A,H37B,H37C), C41(H41A,H41B,H41C)
2.e Idealised tetrahedral OH refined as rotating group:
 O15(H15)
;
_olex2_submission_special_instructions 'No special instructions were received'

loop_
_space_group_symop_operation_xyz
'x, y, z'
'-x, -y, z+1/2'
'x+1/2, -y, z'
'-x+1/2, y, z+1/2'

loop_
_atom_site_label
_atom_site_type_symbol
_atom_site_fract_x
_atom_site_fract_y
_atom_site_fract_z
_atom_site_U_iso_or_equiv
_atom_site_adp_type
_atom_site_occupancy
_atom_site_site_symmetry_order
_atom_site_calc_flag
_atom_site_refinement_flags_posn
_atom_site_refinement_flags_adp
_atom_site_refinement_flags_occupancy
_atom_site_disorder_assembly
_atom_site_disorder_group
Dy1 Dy 0.64512(2) 0.22360(4) 0.44084(3) 0.02225(13) Uani 1 1 d . . . . .
Dy2 Dy 0.59250(2) 0.47224(4) 0.55528(4) 0.02392(14) Uani 1 1 d . . . . .
Cl2 Cl 0.64189(16) 0.8666(3) 0.8953(2) 0.0479(9) Uani 1 1 d . . . . .
Cl1 Cl 0.6514(2) -0.2006(3) 0.1043(3) 0.0563(11) Uani 1 1 d . . . . .
O6 O 0.6983(3) 0.1328(6) 0.5495(6) 0.0271(16) Uani 1 1 d . . . . .
O2 O 0.6793(4) 0.0822(7) 0.3804(5) 0.0302(18) Uani 1 1 d . . . . .
O1 O 0.5946(3) 0.3818(6) 0.4354(5) 0.0241(16) Uani 1 1 d . . . . .
O3 O 0.6223(4) 0.2881(6) 0.5691(5) 0.0280(18) Uani 1 1 d . . . . .
O5 O 0.6291(4) 0.5829(6) 0.4439(7) 0.0362(18) Uani 1 1 d . . . . .
N3 N 0.4726(5) 0.4555(9) 0.5114(8) 0.037(3) Uani 1 1 d . . . . .
O14 O 0.5693(4) 0.1046(7) 0.4768(5) 0.0320(19) Uani 1 1 d . . . . .
O4 O 0.5749(4) 0.6350(7) 0.6044(5) 0.0295(18) Uani 1 1 d . . . . .
N2 N 0.5883(4) 0.2093(8) 0.3133(7) 0.029(2) Uani 1 1 d . . . . .
C9 C 0.5625(5) 0.4024(10) 0.3014(7) 0.026(2) Uani 1 1 d . . . . .
O8 O 0.5034(5) 0.5287(7) 0.4828(6) 0.042(2) Uani 1 1 d . . . . .
O9 O 0.4953(4) 0.3960(7) 0.5658(6) 0.038(2) Uani 1 1 d . . . . .
O15 O 0.5524(5) -0.1022(7) 0.4385(9) 0.056(3) Uani 1 1 d . . . . .
H15 H 0.5600 -0.0375 0.4410 0.084 Uiso 1 1 calc GR . . . .
N4 N 0.7452(6) 0.3442(9) 0.3909(10) 0.050(4) Uani 1 1 d . . . . .
O11 O 0.7032(4) 0.3314(9) 0.3463(7) 0.049(3) Uani 1 1 d . . . . .
O12 O 0.7426(5) 0.2979(9) 0.4576(9) 0.059(3) Uani 1 1 d . . . . .
C15 C 0.6665(6) 0.6758(9) 0.4464(11) 0.038(3) Uani 1 1 d . . . . .
H15A H 0.6722 0.6972 0.5010 0.046 Uiso 1 1 calc R . . . .
H15B H 0.6481 0.7354 0.4190 0.046 Uiso 1 1 calc R . . . .
C13 C 0.5892(5) 0.4422(11) 0.3692(8) 0.027(3) Uani 1 1 d . . . . .
C29 C 0.6846(5) 0.1554(9) 0.6259(7) 0.025(2) Uani 1 1 d . . . . .
C10 C 0.5552(5) 0.4677(10) 0.2357(8) 0.032(3) Uani 1 1 d . . . . .
H10 H 0.5366 0.4415 0.1908 0.038 Uiso 1 1 calc R . . . .
C31 C 0.7402(6) 0.0475(9) 0.5332(8) 0.032(3) Uani 1 1 d . . . . .
H31A H 0.7722 0.0538 0.5699 0.039 Uiso 1 1 calc R . . . .
H31B H 0.7553 0.0567 0.4801 0.039 Uiso 1 1 calc R . . . .
O16 O 0.4902(5) 0.7763(7) 0.5420(8) 0.054(3) Uani 1 1 d . . . . .
H16 H 0.5154 0.7323 0.5309 0.080 Uiso 1 1 calc R . . . .
N5 N 0.7733(6) 0.4456(12) 0.6325(10) 0.057(4) Uani 1 1 d . . . . .
O7 O 0.6871(4) 0.5043(8) 0.5890(6) 0.040(2) Uani 1 1 d . . . . .
C6 C 0.6344(5) 0.0475(9) 0.2558(7) 0.026(2) Uani 1 1 d . . . . .
C25 C 0.6188(5) 0.2569(9) 0.7105(7) 0.026(2) Uani 1 1 d . . . . .
C30 C 0.6409(5) 0.2375(10) 0.6349(8) 0.028(3) Uani 1 1 d . . . . .
C11 C 0.5765(7) 0.5758(12) 0.2376(9) 0.042(3) Uani 1 1 d . . . . .
H11 H 0.5724 0.6201 0.1935 0.051 Uiso 1 1 calc R . . . .
C28 C 0.7078(6) 0.1043(9) 0.6922(8) 0.033(3) Uani 1 1 d . . . . .
H28 H 0.7364 0.0521 0.6862 0.039 Uiso 1 1 calc R . . . .
O10 O 0.4235(6) 0.4408(12) 0.4890(10) 0.073(4) Uani 1 1 d . . . . .
C2 C 0.7061(5) -0.0736(10) 0.3090(8) 0.032(3) Uani 1 1 d . . . . .
H2 H 0.7319 -0.0928 0.3488 0.038 Uiso 1 1 calc R . . . .
C22 C 0.6008(5) 0.6280(10) 0.7429(8) 0.029(2) Uani 1 1 d . . . . .
N1 N 0.5826(4) 0.4437(8) 0.6982(7) 0.028(2) Uani 1 1 d . . . . .
C23 C 0.5895(5) 0.5142(11) 0.7536(8) 0.026(3) Uani 1 1 d . . . . .
H23 H 0.5870 0.4894 0.8054 0.032 Uiso 1 1 calc R . . . .
C7 C 0.5935(5) 0.1390(10) 0.2567(7) 0.026(2) Uani 1 1 d . . . . .
H7 H 0.5694 0.1470 0.2131 0.032 Uiso 1 1 calc R . . . .
C21 C 0.6159(5) 0.6873(11) 0.8123(8) 0.031(3) Uani 1 1 d . . . . .
H21 H 0.6203 0.6511 0.8601 0.038 Uiso 1 1 calc R . . . .
C27 C 0.6883(6) 0.1314(11) 0.7669(8) 0.035(3) Uani 1 1 d . . . . .
H27 H 0.7050 0.0997 0.8112 0.043 Uiso 1 1 calc R . . . .
C12 C 0.6024(6) 0.6138(11) 0.3030(8) 0.035(3) Uani 1 1 d . . . . .
H12 H 0.6175 0.6834 0.3031 0.042 Uiso 1 1 calc R . . . .
C5 C 0.6298(6) -0.0214(10) 0.1899(7) 0.033(3) Uani 1 1 d . . . . .
H5 H 0.6050 -0.0028 0.1489 0.039 Uiso 1 1 calc R . . . .
O13 O 0.7887(5) 0.3960(10) 0.3724(10) 0.069(4) Uani 1 1 d . . . . .
C8 C 0.5405(5) 0.2860(9) 0.3038(9) 0.030(3) Uani 1 1 d . . . . .
H8A H 0.5137 0.2778 0.3475 0.036 Uiso 1 1 calc R . . . .
H8B H 0.5199 0.2701 0.2552 0.036 Uiso 1 1 calc R . . . .
C24 C 0.5696(5) 0.3332(9) 0.7215(8) 0.030(3) Uani 1 1 d . . . . .
H24A H 0.5370 0.3077 0.6907 0.036 Uiso 1 1 calc R . . . .
H24B H 0.5583 0.3327 0.7767 0.036 Uiso 1 1 calc R . . . .
C14 C 0.6066(5) 0.5514(10) 0.3694(8) 0.026(2) Uani 1 1 d . . . . .
C33 C 0.5171(6) 0.1324(12) 0.5156(10) 0.047(4) Uani 1 1 d . . . . .
H33A H 0.4846 0.1084 0.4840 0.056 Uiso 1 1 calc R . . . .
H33B H 0.5146 0.2103 0.5209 0.056 Uiso 1 1 calc R . . . .
C20 C 0.6239(6) 0.7968(12) 0.8092(9) 0.038(3) Uani 1 1 d . . . . .
C18 C 0.6011(6) 0.7971(10) 0.6709(9) 0.036(3) Uani 1 1 d . . . . .
H18 H 0.5966 0.8349 0.6237 0.043 Uiso 1 1 calc R . . . .
C1 C 0.6735(5) 0.0227(8) 0.3172(8) 0.025(2) Uani 1 1 d . . . . .
C16 C 0.7247(7) 0.6531(14) 0.4085(12) 0.057(4) Uani 1 1 d . . . . .
H16A H 0.7209 0.6548 0.3520 0.086 Uiso 1 1 calc GR . . . .
H16B H 0.7381 0.5831 0.4248 0.086 Uiso 1 1 calc GR . . . .
H16C H 0.7520 0.7072 0.4249 0.086 Uiso 1 1 calc GR . . . .
C36 C 0.5350(8) -0.1286(12) 0.3607(12) 0.057(5) Uani 1 1 d . . . . .
H36A H 0.5202 -0.2019 0.3601 0.069 Uiso 1 1 calc R . . . .
H36B H 0.5683 -0.1260 0.3260 0.069 Uiso 1 1 calc R . . . .
C32 C 0.7141(6) -0.0632(10) 0.5405(10) 0.041(3) Uani 1 1 d . . . . .
H32A H 0.6792 -0.0665 0.5100 0.062 Uiso 1 1 calc GR . . . .
H32B H 0.7055 -0.0777 0.5950 0.062 Uiso 1 1 calc GR . . . .
H32C H 0.7410 -0.1161 0.5211 0.062 Uiso 1 1 calc GR . . . .
C3 C 0.7005(6) -0.1401(9) 0.2434(7) 0.032(3) Uani 1 1 d . . . . .
H3 H 0.7233 -0.2017 0.2388 0.038 Uiso 1 1 calc R . . . .
C19 C 0.6164(6) 0.8525(11) 0.7374(8) 0.037(3) Uani 1 1 d . . . . .
H19 H 0.6218 0.9269 0.7354 0.044 Uiso 1 1 calc R . . . .
C4 C 0.6610(6) -0.1147(10) 0.1847(8) 0.032(3) Uani 1 1 d . . . . .
C26 C 0.6439(6) 0.2054(11) 0.7763(8) 0.036(3) Uani 1 1 d . . . . .
H26 H 0.6305 0.2212 0.8269 0.044 Uiso 1 1 calc R . . . .
C34 C 0.5138(10) 0.0814(17) 0.5960(12) 0.073(6) Uani 1 1 d . . . . .
H34A H 0.5208 0.0051 0.5915 0.110 Uiso 1 1 calc GR . . . .
H34B H 0.4762 0.0932 0.6181 0.110 Uiso 1 1 calc GR . . . .
H34C H 0.5425 0.1131 0.6299 0.110 Uiso 1 1 calc GR . . . .
C39 C 0.7238(8) 0.4437(13) 0.6184(15) 0.070(6) Uani 1 1 d . . . . .
H39 H 0.7075 0.3783 0.6336 0.084 Uiso 1 1 calc R . . . .
C17 C 0.5921(5) 0.6840(9) 0.6712(8) 0.026(2) Uani 1 1 d . . . . .
C35 C 0.4896(9) -0.0536(16) 0.3299(14) 0.070(5) Uani 1 1 d . . . . .
H35A H 0.4798 -0.0735 0.2767 0.106 Uiso 1 1 calc GR . . . .
H35B H 0.5040 0.0192 0.3305 0.106 Uiso 1 1 calc GR . . . .
H35C H 0.4559 -0.0582 0.3627 0.106 Uiso 1 1 calc GR . . . .
C40 C 0.8105(8) 0.363(2) 0.6647(13) 0.077(6) Uani 1 1 d . . . . .
H40A H 0.7936 0.3348 0.7122 0.115 Uiso 1 1 calc GR . . . .
H40B H 0.8475 0.3941 0.6767 0.115 Uiso 1 1 calc GR . . . .
H40C H 0.8151 0.3062 0.6268 0.115 Uiso 1 1 calc GR . . . .
C38 C 0.4341(8) 0.7354(12) 0.5157(14) 0.062(5) Uani 1 1 d . . . . .
H38A H 0.4383 0.7027 0.4638 0.075 Uiso 1 1 calc R . . . .
H38B H 0.4210 0.6798 0.5521 0.075 Uiso 1 1 calc R . . . .
C37 C 0.3913(7) 0.8210(15) 0.5119(11) 0.055(4) Uani 1 1 d . . . . .
H37A H 0.3970 0.8625 0.4646 0.083 Uiso 1 1 calc GR . . . .
H37B H 0.3953 0.8672 0.5572 0.083 Uiso 1 1 calc GR . . . .
H37C H 0.3533 0.7899 0.5115 0.083 Uiso 1 1 calc GR . . . .
C41 C 0.8089(11) 0.503(3) 0.570(2) 0.116(11) Uani 1 1 d . . . . .
H41A H 0.8130 0.4578 0.5248 0.174 Uiso 1 1 calc GR . . . .
H41B H 0.8464 0.5197 0.5917 0.174 Uiso 1 1 calc GR . . . .
H41C H 0.7899 0.5693 0.5556 0.174 Uiso 1 1 calc GR . . . .

loop_
_atom_site_aniso_label
_atom_site_aniso_U_11
_atom_site_aniso_U_22
_atom_site_aniso_U_33
_atom_site_aniso_U_23
_atom_site_aniso_U_13
_atom_site_aniso_U_12
Dy1 0.0199(2) 0.0200(2) 0.0268(2) -0.0004(2) -0.0034(2) 0.00178(18)
Dy2 0.0225(2) 0.0225(2) 0.0268(3) -0.0009(2) 0.0008(2) 0.00398(19)
Cl2 0.050(2) 0.051(2) 0.044(2) -0.0168(17) -0.0065(16) -0.0056(16)
Cl1 0.080(3) 0.0455(19) 0.043(2) -0.0204(17) 0.0087(19) -0.012(2)
O6 0.022(3) 0.026(3) 0.033(4) 0.001(4) -0.010(4) 0.006(3)
O2 0.027(4) 0.027(4) 0.036(5) -0.007(4) -0.005(3) 0.009(3)
O1 0.020(3) 0.020(3) 0.032(4) 0.001(4) -0.002(4) 0.004(3)
O3 0.031(4) 0.025(4) 0.028(5) 0.007(3) -0.005(3) 0.006(3)
O5 0.040(4) 0.027(4) 0.041(5) -0.007(5) 0.003(5) -0.003(3)
N3 0.020(5) 0.040(6) 0.050(7) -0.013(5) -0.006(5) 0.002(4)
O14 0.027(4) 0.030(4) 0.039(5) -0.004(4) 0.002(4) -0.003(3)
O4 0.034(5) 0.025(4) 0.030(5) 0.000(3) 0.005(4) 0.009(4)
N2 0.025(5) 0.028(5) 0.033(6) -0.001(4) -0.003(4) -0.002(4)
C9 0.018(5) 0.032(6) 0.029(6) 0.004(5) -0.007(4) 0.003(4)
O8 0.041(6) 0.040(5) 0.045(6) 0.000(4) -0.007(5) 0.011(4)
O9 0.030(4) 0.047(5) 0.038(5) -0.009(4) 0.001(4) 0.002(4)
O15 0.047(6) 0.027(4) 0.093(9) 0.003(6) -0.009(7) -0.001(4)
N4 0.043(7) 0.025(5) 0.084(11) -0.003(6) 0.014(7) -0.001(5)
O11 0.025(5) 0.059(6) 0.062(7) 0.013(6) 0.003(4) 0.004(5)
O12 0.033(5) 0.057(6) 0.087(10) 0.009(7) -0.010(6) -0.015(5)
C15 0.047(7) 0.018(5) 0.050(8) 0.007(6) 0.006(7) -0.008(5)
C13 0.029(6) 0.026(6) 0.027(6) 0.003(5) 0.007(5) 0.011(5)
C29 0.021(5) 0.021(5) 0.033(6) 0.000(5) -0.007(4) 0.000(4)
C10 0.020(5) 0.039(7) 0.036(7) -0.001(5) -0.007(5) 0.013(5)
C31 0.036(7) 0.026(5) 0.034(7) -0.001(5) -0.006(5) 0.013(5)
O16 0.056(6) 0.030(5) 0.075(8) 0.010(5) -0.023(6) 0.001(4)
N5 0.038(7) 0.055(8) 0.078(10) 0.016(7) -0.027(7) -0.015(6)
O7 0.027(5) 0.038(5) 0.055(6) 0.006(5) -0.013(4) 0.001(4)
C6 0.035(6) 0.020(5) 0.024(6) 0.000(4) 0.001(5) -0.001(5)
C25 0.023(5) 0.025(5) 0.029(6) -0.003(5) 0.001(5) -0.004(4)
C30 0.032(6) 0.025(6) 0.027(6) 0.003(5) -0.007(5) 0.003(5)
C11 0.046(8) 0.043(8) 0.038(8) 0.025(7) 0.005(6) 0.011(7)
C28 0.037(6) 0.025(5) 0.037(7) -0.009(5) -0.013(5) 0.003(5)
O10 0.049(7) 0.084(9) 0.087(10) -0.021(8) -0.028(7) -0.002(7)
C2 0.027(6) 0.029(6) 0.039(7) 0.006(5) 0.002(5) 0.000(5)
C22 0.025(6) 0.028(6) 0.034(7) -0.004(5) 0.001(5) -0.004(5)
N1 0.028(5) 0.022(4) 0.034(6) 0.006(4) 0.005(4) -0.004(4)
C23 0.024(6) 0.034(7) 0.021(6) -0.003(5) 0.003(4) 0.012(5)
C7 0.022(5) 0.034(6) 0.023(6) 0.002(5) -0.002(4) 0.002(5)
C21 0.027(6) 0.037(6) 0.030(6) -0.006(5) 0.002(5) -0.002(5)
C27 0.039(7) 0.033(6) 0.034(7) 0.010(5) -0.010(5) -0.002(5)
C12 0.030(6) 0.032(6) 0.042(8) 0.005(6) 0.001(5) 0.001(5)
C5 0.037(7) 0.037(6) 0.024(6) -0.004(5) 0.004(5) -0.017(5)
O13 0.043(6) 0.048(6) 0.117(11) -0.003(7) 0.026(7) -0.008(5)
C8 0.022(5) 0.024(5) 0.045(7) -0.002(5) -0.010(5) 0.006(5)
C24 0.032(6) 0.024(5) 0.035(7) 0.005(5) 0.007(5) 0.000(5)
C14 0.017(5) 0.022(5) 0.037(7) 0.003(5) -0.003(5) -0.001(4)
C33 0.031(7) 0.038(7) 0.072(11) -0.022(7) 0.006(7) -0.010(6)
C20 0.041(7) 0.040(7) 0.034(7) -0.011(6) -0.004(6) -0.008(6)
C18 0.046(8) 0.028(6) 0.035(7) 0.010(6) 0.002(6) -0.005(5)
C1 0.019(5) 0.021(5) 0.035(6) 0.002(5) 0.008(5) -0.006(4)
C16 0.051(9) 0.046(8) 0.075(12) 0.017(8) -0.014(8) -0.003(7)
C36 0.062(10) 0.035(7) 0.074(12) -0.013(8) 0.027(9) -0.021(7)
C32 0.049(8) 0.027(6) 0.049(10) 0.001(6) -0.006(6) 0.002(6)
C3 0.048(7) 0.017(5) 0.031(6) -0.004(5) 0.014(6) 0.000(5)
C19 0.042(7) 0.030(6) 0.038(7) -0.004(6) 0.003(6) -0.005(6)
C4 0.043(7) 0.027(5) 0.027(6) -0.003(5) 0.010(5) -0.007(5)
C26 0.054(9) 0.034(6) 0.022(6) 0.003(5) -0.006(5) -0.007(6)
C34 0.081(14) 0.075(12) 0.065(12) -0.011(11) 0.028(10) -0.045(12)
C39 0.048(10) 0.033(7) 0.129(19) 0.013(10) -0.036(11) -0.013(7)
C17 0.023(5) 0.025(5) 0.030(6) -0.006(5) 0.007(4) 0.002(4)
C35 0.064(12) 0.072(12) 0.076(14) 0.001(11) -0.008(10) -0.020(10)
C40 0.042(10) 0.121(18) 0.066(12) -0.015(12) -0.022(9) 0.015(11)
C38 0.048(9) 0.031(7) 0.108(16) 0.000(8) 0.004(10) 0.002(7)
C37 0.044(9) 0.056(10) 0.066(11) -0.011(8) -0.014(8) 0.013(7)
C41 0.056(13) 0.17(3) 0.12(3) 0.05(2) -0.013(15) -0.043(16)

loop_
_atom_type_symbol
_atom_type_description
_atom_type_scat_dispersion_real
_atom_type_scat_dispersion_imag
_atom_type_scat_source
C C 0.0033 0.0016 'International Tables Vol C Tables 4.2.6.8 and 6.1.1.4'
H H 0.0000 0.0000 'International Tables Vol C Tables 4.2.6.8 and 6.1.1.4'
Cl Cl 0.1484 0.1585 'International Tables Vol C Tables 4.2.6.8 and 6.1.1.4'
Dy Dy -0.1892 4.4098 'International Tables Vol C Tables 4.2.6.8 and 6.1.1.4'
N N 0.0061 0.0033 'International Tables Vol C Tables 4.2.6.8 and 6.1.1.4'
O O 0.0106 0.0060 'International Tables Vol C Tables 4.2.6.8 and 6.1.1.4'

loop_
_geom_angle_atom_site_label_1
_geom_angle_atom_site_label_2
_geom_angle_atom_site_label_3
_geom_angle
_geom_angle_site_symmetry_1
_geom_angle_site_symmetry_3
_geom_angle_publ_flag
O6 Dy1 N2 149.0(3) . . ?
O2 Dy1 O6 78.6(3) . . ?
O2 Dy1 O1 149.0(3) . . ?
O2 Dy1 O3 141.4(3) . . ?
O2 Dy1 O14 83.7(3) . . ?
O2 Dy1 N2 74.5(3) . . ?
O2 Dy1 O11 86.1(4) . . ?
O2 Dy1 O12 91.2(4) . . ?
O1 Dy1 O6 132.3(3) . . ?
O1 Dy1 O3 68.5(3) . . ?
O1 Dy1 O14 99.4(3) . . ?
O1 Dy1 N2 76.1(3) . . ?
O1 Dy1 O11 77.9(3) . . ?
O1 Dy1 O12 98.9(3) . . ?
O3 Dy1 O6 65.5(3) . . ?
O3 Dy1 N2 133.4(3) . . ?
O3 Dy1 O11 122.0(3) . . ?
O3 Dy1 O12 88.5(4) . . ?
O14 Dy1 O6 84.1(3) . . ?
O14 Dy1 O3 79.0(3) . . ?
O14 Dy1 N2 77.9(3) . . ?
O14 Dy1 O11 154.4(3) . . ?
O14 Dy1 O12 152.2(4) . . ?
O11 Dy1 O6 116.8(3) . . ?
O11 Dy1 N2 76.7(3) . . ?
O12 Dy1 O6 68.1(4) . . ?
O12 Dy1 N2 127.1(4) . . ?
O12 Dy1 O11 51.2(4) . . ?
O1 Dy2 O3 67.6(3) . . ?
O1 Dy2 O5 66.1(3) . . ?
O1 Dy2 O8 73.9(3) . . ?
O1 Dy2 O9 84.1(3) . . ?
O1 Dy2 N1 142.6(3) . . ?
O3 Dy2 O5 120.1(3) . . ?
O3 Dy2 O8 123.5(3) . . ?
O3 Dy2 O9 83.7(3) . . ?
O3 Dy2 N1 78.1(3) . . ?
O5 Dy2 O8 75.8(3) . . ?
O4 Dy2 O1 140.5(3) . . ?
O4 Dy2 O3 151.9(3) . . ?
O4 Dy2 O5 81.1(3) . . ?
O4 Dy2 O8 77.2(3) . . ?
O4 Dy2 O9 98.8(3) . . ?
O4 Dy2 O7 85.7(4) . . ?
O4 Dy2 N1 75.2(3) . . ?
O9 Dy2 O5 125.7(3) . . ?
O9 Dy2 O8 52.0(3) . . ?
O9 Dy2 N1 77.7(3) . . ?
O7 Dy2 O1 106.3(3) . . ?
O7 Dy2 O3 82.3(3) . . ?
O7 Dy2 O5 76.5(3) . . ?
O7 Dy2 O8 149.3(3) . . ?
O7 Dy2 O9 157.7(4) . . ?
O7 Dy2 N1 82.5(4) . . ?
N1 Dy2 O5 149.3(3) . . ?
N1 Dy2 O8 116.5(3) . . ?
C29 O6 Dy1 119.6(6) . . ?
C29 O6 C31 118.9(9) . . ?
C31 O6 Dy1 121.2(7) . . ?
C1 O2 Dy1 143.3(7) . . ?
Dy1 O1 Dy2 113.0(3) . . ?
C13 O1 Dy1 123.8(7) . . ?
C13 O1 Dy2 117.1(7) . . ?
Dy1 O3 Dy2 107.2(3) . . ?
C30 O3 Dy1 121.8(7) . . ?
C30 O3 Dy2 128.0(8) . . ?
C15 O5 Dy2 128.7(9) . . ?
C14 O5 Dy2 113.4(7) . . ?
C14 O5 C15 117.8(11) . . ?
O8 N3 O9 117.1(10) . . ?
O10 N3 O8 121.6(14) . . ?
O10 N3 O9 121.3(13) . . ?
C33 O14 Dy1 126.9(8) . . ?
C17 O4 Dy2 132.2(7) . . ?
C7 N2 Dy1 128.8(8) . . ?
C7 N2 C8 114.9(10) . . ?
C8 N2 Dy1 116.1(8) . . ?
C13 C9 C8 117.4(11) . . ?
C10 C9 C13 120.5(12) . . ?
C10 C9 C8 122.1(11) . . ?
N3 O8 Dy2 94.5(7) . . ?
N3 O9 Dy2 96.0(7) . . ?
O11 N4 O12 116.6(12) . . ?
O13 N4 O11 123.4(16) . . ?
O13 N4 O12 119.9(16) . . ?
N4 O11 Dy1 95.8(9) . . ?
N4 O12 Dy1 96.3(9) . . ?
O5 C15 C16 111.9(11) . . ?
O1 C13 C9 121.8(12) . . ?
O1 C13 C14 120.1(12) . . ?
C9 C13 C14 117.9(11) . . ?
O6 C29 C30 114.1(10) . . ?
O6 C29 C28 125.5(10) . . ?
C28 C29 C30 120.4(11) . . ?
C9 C10 C11 119.1(12) . . ?
O6 C31 C32 112.1(11) . . ?
C39 N5 C40 130.4(17) . . ?
C39 N5 C41 114(2) . . ?
C40 N5 C41 105.7(19) . . ?
C39 O7 Dy2 130.5(10) . . ?
C5 C6 C7 115.1(11) . . ?
C5 C6 C1 120.0(11) . . ?
C1 C6 C7 124.8(11) . . ?
C30 C25 C24 120.2(11) . . ?
C30 C25 C26 119.5(12) . . ?
C26 C25 C24 120.3(11) . . ?
O3 C30 C29 117.8(11) . . ?
O3 C30 C25 123.8(11) . . ?
C25 C30 C29 118.3(11) . . ?
C12 C11 C10 120.2(12) . . ?
C27 C28 C29 119.8(11) . . ?
C3 C2 C1 121.9(12) . . ?
C21 C22 C23 116.3(12) . . ?
C17 C22 C23 124.1(12) . . ?
C17 C22 C21 119.3(11) . . ?
C23 N1 Dy2 127.3(9) . . ?
C23 N1 C24 117.7(11) . . ?
C24 N1 Dy2 114.9(8) . . ?
N1 C23 C22 126.2(12) . . ?
N2 C7 C6 125.5(11) . . ?
C20 C21 C22 120.7(13) . . ?
C28 C27 C26 120.6(12) . . ?
C11 C12 C14 120.7(13) . . ?
C4 C5 C6 121.7(13) . . ?
N2 C8 C9 111.1(9) . . ?
N1 C24 C25 113.8(10) . . ?
C13 C14 O5 111.7(11) . . ?
C12 C14 O5 127.0(11) . . ?
C12 C14 C13 121.3(12) . . ?
O14 C33 C34 111.1(15) . . ?
C21 C20 Cl2 119.4(11) . . ?
C21 C20 C19 120.1(12) . . ?
C19 C20 Cl2 120.5(11) . . ?
C19 C18 C17 122.1(13) . . ?
O2 C1 C6 123.1(10) . . ?
O2 C1 C2 120.0(11) . . ?
C6 C1 C2 116.9(11) . . ?
O15 C36 C35 112.4(14) . . ?
C2 C3 C4 120.0(11) . . ?
C18 C19 C20 119.9(12) . . ?
C5 C4 Cl1 120.1(11) . . ?
C5 C4 C3 119.6(11) . . ?
C3 C4 Cl1 120.3(10) . . ?
C27 C26 C25 121.0(13) . . ?
N5 C39 O7 137.9(18) . . ?
O4 C17 C22 123.0(10) . . ?
O4 C17 C18 119.2(12) . . ?
C22 C17 C18 117.9(12) . . ?
C37 C38 O16 111.5(13) . . ?

loop_
_geom_bond_atom_site_label_1
_geom_bond_atom_site_label_2
_geom_bond_distance
_geom_bond_site_symmetry_2
_geom_bond_publ_flag
Dy1 O6 2.480(8) . ?
Dy1 O2 2.175(8) . ?
Dy1 O1 2.282(7) . ?
Dy1 O3 2.370(9) . ?
Dy1 O14 2.370(8) . ?
Dy1 N2 2.531(11) . ?
Dy1 O11 2.479(11) . ?
Dy1 O12 2.454(10) . ?
Dy2 O1 2.315(9) . ?
Dy2 O3 2.391(7) . ?
Dy2 O5 2.478(11) . ?
Dy2 O4 2.216(8) . ?
Dy2 O8 2.498(10) . ?
Dy2 O9 2.446(9) . ?
Dy2 O7 2.298(9) . ?
Dy2 N1 2.452(11) . ?
Cl2 C20 1.744(14) . ?
Cl1 C4 1.739(13) . ?
O6 C29 1.360(16) . ?
O6 C31 1.459(13) . ?
O2 C1 1.304(15) . ?
O1 C13 1.351(16) . ?
O3 C30 1.347(15) . ?
O5 C15 1.438(14) . ?
O5 C14 1.418(17) . ?
N3 O8 1.250(15) . ?
N3 O9 1.289(15) . ?
N3 O10 1.212(16) . ?
O14 C33 1.419(16) . ?
O4 C17 1.341(16) . ?
N2 C7 1.298(16) . ?
N2 C8 1.467(14) . ?
C9 C13 1.392(18) . ?
C9 C10 1.385(17) . ?
C9 C8 1.528(16) . ?
O15 C36 1.41(2) . ?
N4 O11 1.240(18) . ?
N4 O12 1.266(19) . ?
N4 O13 1.234(17) . ?
C15 C16 1.52(2) . ?
C13 C14 1.410(17) . ?
C29 C30 1.441(16) . ?
C29 C28 1.394(17) . ?
C10 C11 1.43(2) . ?
C31 C32 1.501(18) . ?
O16 C38 1.46(2) . ?
N5 C39 1.17(2) . ?
N5 C40 1.44(2) . ?
N5 C41 1.51(3) . ?
O7 C39 1.24(2) . ?
C6 C7 1.476(17) . ?
C6 C5 1.405(17) . ?
C6 C1 1.412(17) . ?
C25 C30 1.399(18) . ?
C25 C24 1.490(17) . ?
C25 C26 1.408(18) . ?
C11 C12 1.34(2) . ?
C28 C27 1.38(2) . ?
C2 C1 1.417(17) . ?
C2 C3 1.386(18) . ?
C22 C23 1.443(18) . ?
C22 C21 1.426(17) . ?
C22 C17 1.410(19) . ?
N1 C23 1.290(18) . ?
N1 C24 1.454(15) . ?
C21 C20 1.369(19) . ?
C27 C26 1.38(2) . ?
C12 C14 1.365(18) . ?
C5 C4 1.364(19) . ?
C33 C34 1.50(3) . ?
C20 C19 1.41(2) . ?
C18 C19 1.36(2) . ?
C18 C17 1.415(16) . ?
C36 C35 1.50(3) . ?
C3 C4 1.39(2) . ?
C38 C37 1.45(2) . ?
